data_7042970
loop_
_publ_author_name
'Hanaya, Takumi'
'Suzuki, Kosuke'
'Sato, Rinta'
'Yamaguchi, Kazuya'
'Mizuno, Noritaka'

_publ_section_title
;
 Creation of bismuth--tungsten oxide nanoclusters using lacunary
 polyoxometalates
;
_journal_name_full 'Dalton Trans.'
_journal_paper_doi 10.1039/C7DT01587A
_journal_year 2017
_chemical_formula_sum 'C114 H255 Bi4 N7 O75 Si2 W20'
_chemical_formula_weight 7493.33
_space_group_crystal_system orthorhombic
_space_group_IT_number 29
_space_group_name_Hall 'P 2c -2ac'
_space_group_name_H-M_alt 'P c a 21'
_symmetry_space_group_name_Hall 'P 2c -2ac'
_symmetry_space_group_name_H-M 'P c a 21'
_atom_sites_solution_hydrogens geom
_audit_creation_method SHELXL-2014/6
_audit_update_record
;
2017-05-10 deposited with the CCDC.
2017-05-11 downloaded from the CCDC.
;
_cell_angle_alpha 90
_cell_angle_beta 90
_cell_angle_gamma 90
_cell_formula_units_Z 4
_cell_length_a 30.8709(2)
_cell_length_b 33.9407(3)
_cell_length_c 19.39360(10)
_cell_measurement_reflns_used 29900
_cell_measurement_temperature 153(2)
_cell_measurement_theta_max 24.99
_cell_measurement_theta_min 1.20
_cell_volume 20320.2(2)
_computing_cell_refinement HKL2000
_computing_data_collection 'Rigaku CrystalClear'
_computing_data_reduction HKL2000
_computing_molecular_graphics 'CrystalMaker 9.2'
_computing_publication_material 'SHELXL-2014/6 (Sheldrick, 2014), WinGX (Farrugia, 2012)'
_computing_structure_refinement 'SHELXL-2014/6 (Sheldrick, 2014)'
_computing_structure_solution 'SHELXS-97 (Sheldrick, 1990)'
_diffrn_ambient_temperature 153(2)
_diffrn_measured_fraction_theta_full 0.972
_diffrn_measured_fraction_theta_max 0.998
_diffrn_measurement_device_type 'CCD area detector'
_diffrn_radiation_type MoK\a
_diffrn_radiation_wavelength 0.71069
_diffrn_reflns_av_R_equivalents 0.093
_diffrn_reflns_av_unetI/netI 0.0169
_diffrn_reflns_Laue_measured_fraction_full 0.972
_diffrn_reflns_Laue_measured_fraction_max 0.998
_diffrn_reflns_limit_h_max 36
_diffrn_reflns_limit_h_min 0
_diffrn_reflns_limit_k_max 40
_diffrn_reflns_limit_k_min 0
_diffrn_reflns_limit_l_max 23
_diffrn_reflns_limit_l_min 0
_diffrn_reflns_number 18469
_diffrn_reflns_point_group_measured_fraction_full 0.502
_diffrn_reflns_point_group_measured_fraction_max 0.516
_diffrn_reflns_theta_full 25.240
_diffrn_reflns_theta_max 24.999
_diffrn_reflns_theta_min 1.200
_exptl_absorpt_coefficient_mu 14.800
_exptl_absorpt_correction_T_max 0.400
_exptl_absorpt_correction_T_min 0.310
_exptl_absorpt_correction_type empirical
_exptl_absorpt_process_details 'HKL2000 DENZO SCALEPACK'
_exptl_crystal_colour colorless
_exptl_crystal_density_diffrn 2.449
_exptl_crystal_description plate
_exptl_crystal_F_000 13712
_exptl_crystal_size_max 0.100
_exptl_crystal_size_mid 0.100
_exptl_crystal_size_min 0.100
_refine_diff_density_max 1.256
_refine_diff_density_min -1.365
_refine_diff_density_rms 0.213
_refine_ls_abs_structure_details
;
No quotients, so Flack parameter determined by classical intensity fit
;
_refine_ls_abs_structure_Flack 0.009(6)
_refine_ls_extinction_method none
_refine_ls_goodness_of_fit_ref 1.065
_refine_ls_hydrogen_treatment constr
_refine_ls_matrix_type full
_refine_ls_number_parameters 908
_refine_ls_number_reflns 18469
_refine_ls_number_restraints 4
_refine_ls_restrained_S_all 1.065
_refine_ls_R_factor_all 0.0251
_refine_ls_R_factor_gt 0.0240
_refine_ls_shift/su_max 0.002
_refine_ls_shift/su_mean 0.000
_refine_ls_structure_factor_coef Fsqd
_refine_ls_weighting_details 'w=1/[\s^2^(Fo^2^)+(0.0585P)^2^] where P=(Fo^2^+2Fc^2^)/3'
_refine_ls_weighting_scheme calc
_refine_ls_wR_factor_gt 0.0781
_refine_ls_wR_factor_ref 0.0785
_reflns_Friedel_coverage 0.000
_reflns_Friedel_fraction_full 0.000
_reflns_Friedel_fraction_max 0.000
_reflns_number_gt 17095
_reflns_number_total 18469
_reflns_threshold_expression 'I > 2\s(I)'
_cod_data_source_file c7dt01587a2.cif
_cod_data_source_block SiW10Bi4
_cod_database_code 7042970
_shelx_space_group_comment
;
The symmetry employed for this shelxl refinement is uniquely defined
by the following loop, which should always be used as a source of
symmetry information in preference to the above space-group names.
They are only intended as comments.
;
_shelx_estimated_absorpt_t_min 0.319
_shelx_estimated_absorpt_t_max 0.319
_shelxl_version_number 2014/6
_platon_squeeze_void_probe_radius 1.20

loop_
_space_group_symop_operation_xyz
'x, y, z'
'-x+1/2, y, z+1/2'
'x+1/2, -y, z'
'-x, -y, z+1/2'

loop_
_atom_site_label
_atom_site_type_symbol
_atom_site_fract_x
_atom_site_fract_y
_atom_site_fract_z
_atom_site_U_iso_or_equiv
_atom_site_adp_type
_atom_site_occupancy
_atom_site_site_symmetry_order
_atom_site_calc_flag
_atom_site_refinement_flags_posn
_atom_site_refinement_flags_adp
C101 C 0.6182(10) 0.6800(8) 0.0421(16) 0.187(13) Uiso 1 1 d D .
H10A H 0.6440 0.6664 0.0592 0.281 Uiso 1 1 calc R U
H10B H 0.6013 0.6622 0.0128 0.281 Uiso 1 1 calc R U
H10C H 0.6270 0.7031 0.0152 0.281 Uiso 1 1 calc R U
C102 C 0.5892(8) 0.6938(7) 0.1059(13) 0.133(8) Uiso 1 1 d D .
O1 O 0.5171(2) 0.7839(2) 0.4760(4) 0.0561(19) Uani 1 1 d . .
O2 O 0.4528(2) 0.8191(2) 0.3895(4) 0.0483(18) Uani 1 1 d . .
O3 O 0.5258(2) 0.7766(2) 0.1810(3) 0.0447(16) Uani 1 1 d . .
O4 O 0.5924(2) 0.7399(2) 0.2636(4) 0.0514(18) Uani 1 1 d . .
O5 O 0.5501(3) 0.8248(3) 0.5807(5) 0.081(3) Uani 1 1 d . .
O6 O 0.4252(3) 0.8929(2) 0.4255(5) 0.071(3) Uani 1 1 d . .
O7 O 0.5507(4) 0.8190(3) 0.0675(5) 0.078(3) Uani 1 1 d . .
O8 O 0.6776(3) 0.7487(3) 0.2230(6) 0.092(3) Uani 1 1 d . .
O9 O 0.4976(3) 0.8594(3) 0.4926(5) 0.063(2) Uani 1 1 d . .
O10 O 0.6103(3) 0.7919(2) 0.1587(4) 0.060(2) Uani 1 1 d . .
O11 O 0.5972(3) 0.8054(2) 0.4657(5) 0.065(2) Uani 1 1 d . .
O12 O 0.4685(2) 0.8755(2) 0.2998(4) 0.0489(18) Uani 1 1 d . .
O13 O 0.5103(3) 0.8512(2) 0.1856(4) 0.0513(18) Uani 1 1 d . .
O14 O 0.6395(2) 0.7783(2) 0.3455(5) 0.062(2) Uani 1 1 d . .
O15 O 0.5358(2) 0.8420(2) 0.3805(4) 0.0426(15) Uani 1 1 d . .
O16 O 0.5767(2) 0.81795(19) 0.2674(4) 0.0466(16) Uani 1 1 d . .
O17 O 0.6856(3) 0.7777(3) 0.4808(7) 0.088(3) Uani 1 1 d . .
O18 O 0.4465(3) 0.9114(3) 0.1696(7) 0.084(3) Uani 1 1 d . .
O19 O 0.5800(3) 0.8804(3) 0.4903(5) 0.067(2) Uani 1 1 d . .
O20 O 0.5089(3) 0.9192(3) 0.4009(6) 0.077(3) Uani 1 1 d . .
O21 O 0.5923(3) 0.8700(2) 0.1568(4) 0.060(2) Uani 1 1 d . .
O22 O 0.6641(2) 0.8299(2) 0.2465(5) 0.060(2) Uani 1 1 d . .
O23 O 0.6176(3) 0.8580(2) 0.3644(4) 0.0588(19) Uani 1 1 d . .
O24 O 0.5566(2) 0.8928(2) 0.2820(4) 0.0550(19) Uani 1 1 d . .
O25 O 0.6622(3) 0.8582(3) 0.4764(6) 0.088(3) Uani 1 1 d . .
O26 O 0.4981(2) 0.9500(2) 0.2749(6) 0.077(3) Uani 1 1 d . .
O27 O 0.5385(3) 0.9240(3) 0.1637(6) 0.080(3) Uani 1 1 d . .
O28 O 0.6962(3) 0.8351(3) 0.3694(7) 0.086(3) Uani 1 1 d . .
O29 O 0.5939(3) 0.9386(3) 0.3961(6) 0.079(3) Uani 1 1 d . .
O30 O 0.6433(3) 0.9062(3) 0.2480(7) 0.099(4) Uani 1 1 d . .
O31 O 0.6776(3) 0.9115(3) 0.3816(7) 0.091(3) Uani 1 1 d . .
O32 O 0.5818(3) 0.9627(2) 0.2651(7) 0.096(4) Uani 1 1 d . .
O33 O 0.6466(3) 0.9347(3) 0.5077(7) 0.096(4) Uani 1 1 d . .
O34 O 0.5373(4) 0.9975(2) 0.3753(9) 0.111(5) Uani 1 1 d . .
O35 O 0.6192(4) 0.9480(3) 0.1313(6) 0.087(3) Uani 1 1 d . .
O36 O 0.7302(3) 0.8893(3) 0.2757(7) 0.088(3) Uani 1 1 d . .
O37 O 0.5154(3) 0.7059(3) 0.4532(4) 0.074(3) Uani 1 1 d . .
O38 O 0.5592(2) 0.6763(2) 0.3341(5) 0.066(2) Uani 1 1 d . .
O39 O 0.4507(3) 0.7404(2) 0.1902(4) 0.064(2) Uani 1 1 d . .
O40 O 0.4065(3) 0.76711(19) 0.3153(4) 0.0533(18) Uani 1 1 d . .
O41 O 0.5118(4) 0.6543(4) 0.5640(4) 0.097(4) Uani 1 1 d . .
O42 O 0.5908(3) 0.5993(2) 0.3323(5) 0.064(2) Uani 1 1 d . .
O43 O 0.4018(3) 0.7066(2) 0.0868(5) 0.075(3) Uani 1 1 d . .
O44 O 0.3199(3) 0.7621(3) 0.3240(7) 0.092(4) Uani 1 1 d . .
O45 O 0.5410(3) 0.6288(2) 0.4368(4) 0.061(2) Uani 1 1 d . .
O46 O 0.3649(3) 0.7260(3) 0.2110(5) 0.071(2) Uani 1 1 d . .
O47 O 0.4386(2) 0.6846(2) 0.4893(4) 0.0518(18) Uani 1 1 d . .
O48 O 0.5246(2) 0.6294(2) 0.2430(4) 0.0513(18) Uani 1 1 d . .
O49 O 0.4627(3) 0.6663(2) 0.1646(4) 0.0549(19) Uani 1 1 d . .
O50 O 0.3775(3) 0.7193(2) 0.4131(5) 0.059(2) Uani 1 1 d . .
O51 O 0.4794(2) 0.6536(2) 0.3647(4) 0.0484(17) Uani 1 1 d . .
O52 O 0.4181(2) 0.68842(19) 0.2852(4) 0.0434(16) Uani 1 1 d . .
O53 O 0.4603(3) 0.6057(3) 0.4736(4) 0.077(3) Uani 1 1 d . .
O54 O 0.5047(3) 0.5786(2) 0.3440(4) 0.059(2) Uani 1 1 d . .
O55 O 0.3769(2) 0.6484(2) 0.1847(5) 0.068(3) Uani 1 1 d . .
O56 O 0.3308(3) 0.6777(2) 0.3105(6) 0.073(3) Uani 1 1 d . .
O57 O 0.3587(3) 0.7057(3) 0.5505(6) 0.086(3) Uani 1 1 d . .
O58 O 0.5194(3) 0.6090(3) 0.1037(5) 0.073(3) Uani 1 1 d . .
O59 O 0.3954(2) 0.6395(2) 0.3842(4) 0.0472(17) Uani 1 1 d . .
O60 O 0.4379(2) 0.61420(19) 0.2732(4) 0.0487(17) Uani 1 1 d . .
O61 O 0.3826(4) 0.6297(2) 0.5195(6) 0.088(3) Uani 1 1 d . .
O62 O 0.4907(3) 0.5599(2) 0.2158(5) 0.065(2) Uani 1 1 d . .
O63 O 0.4290(3) 0.5944(2) 0.1396(5) 0.068(3) Uani 1 1 d . .
O64 O 0.3229(3) 0.6585(3) 0.4445(6) 0.089(3) Uani 1 1 d . .
O65 O 0.4251(3) 0.5581(2) 0.3808(5) 0.065(2) Uani 1 1 d . .
O66 O 0.3444(3) 0.6020(2) 0.2807(7) 0.087(3) Uani 1 1 d . .
O67 O 0.4068(3) 0.5465(2) 0.2447(6) 0.077(3) Uani 1 1 d . .
O68 O 0.3443(3) 0.5853(3) 0.4236(6) 0.083(3) Uani 1 1 d . .
O69 O 0.3958(4) 0.5413(3) 0.5035(7) 0.107(4) Uani 1 1 d . .
O70 O 0.4715(3) 0.5013(2) 0.3124(5) 0.061(2) Uani 1 1 d . .
O71 O 0.3427(3) 0.5717(2) 0.1507(6) 0.078(3) Uani 1 1 d . .
O72 O 0.2696(3) 0.6171(2) 0.3482(8) 0.094(4) Uani 1 1 d . .
O73 O 0.5013(2) 0.7516(2) 0.3282(4) 0.0431(15) Uani 1 1 d . .
O101 O 0.5968(4) 0.6765(3) 0.1634(7) 0.099(3) Uiso 1 1 d D .
O102 O 0.5554(5) 0.7116(5) 0.0921(9) 0.130(5) Uiso 1 1 d D .
Si1 Si 0.57161(9) 0.85230(8) 0.32341(16) 0.0457(6) Uani 1 1 d . .
Si2 Si 0.43298(8) 0.64985(8) 0.32685(15) 0.0416(6) Uani 1 1 d . .
W1 W 0.54664(2) 0.82873(2) 0.49179(3) 0.05619(12) Uani 1 1 d . .
W2 W 0.47143(2) 0.87015(2) 0.39837(3) 0.05348(12) Uani 1 1 d . .
W3 W 0.63498(2) 0.78039(2) 0.24608(3) 0.05618(12) Uani 1 1 d . .
W4 W 0.55952(2) 0.82160(2) 0.15289(3) 0.05497(12) Uani 1 1 d . .
W5 W 0.65623(2) 0.81058(2) 0.42441(3) 0.06485(14) Uani 1 1 d . .
W6 W 0.49198(2) 0.90213(2) 0.21953(3) 0.05901(13) Uani 1 1 d . .
W7 W 0.62945(2) 0.90387(2) 0.44658(3) 0.07134(16) Uani 1 1 d . .
W8 W 0.54367(2) 0.95120(2) 0.34076(4) 0.06983(16) Uani 1 1 d . .
W9 W 0.68132(2) 0.87470(2) 0.30289(4) 0.06977(15) Uani 1 1 d . .
W10 W 0.59536(2) 0.92237(2) 0.19565(3) 0.06909(15) Uani 1 1 d . .
W11 W 0.49265(2) 0.65575(2) 0.47649(3) 0.05803(12) Uani 1 1 d . .
W12 W 0.54128(2) 0.62496(2) 0.33727(2) 0.04768(10) Uani 1 1 d . .
W13 W 0.41181(2) 0.69842(2) 0.17161(3) 0.05371(11) Uani 1 1 d . .
W14 W 0.36340(2) 0.72984(2) 0.31088(3) 0.05789(13) Uani 1 1 d . .
W15 W 0.37649(2) 0.67972(2) 0.47906(3) 0.06884(15) Uani 1 1 d . .
W16 W 0.48453(2) 0.61236(2) 0.17252(3) 0.05371(11) Uani 1 1 d . .
W17 W 0.40111(2) 0.58605(2) 0.45623(3) 0.07344(16) Uani 1 1 d . .
W18 W 0.45760(2) 0.55094(2) 0.29724(3) 0.05671(12) Uani 1 1 d . .
W19 W 0.38128(2) 0.59406(2) 0.20004(3) 0.06381(14) Uani 1 1 d . .
W20 W 0.32476(2) 0.62989(2) 0.35793(4) 0.07542(17) Uani 1 1 d . .
Bi1 Bi 0.46672(2) 0.79011(2) 0.24899(4) 0.07488(16) Uani 1 1 d . .
Bi2 Bi 0.56711(2) 0.73341(2) 0.37698(3) 0.06756(13) Uani 1 1 d . .
Bi3 Bi 0.46159(2) 0.75612(2) 0.41558(3) 0.07399(16) Uani 1 1 d . .
Bi4 Bi 0.53857(2) 0.71185(2) 0.20884(3) 0.07540(15) Uani 1 1 d . .

loop_
_atom_site_aniso_label
_atom_site_aniso_U_11
_atom_site_aniso_U_22
_atom_site_aniso_U_33
_atom_site_aniso_U_23
_atom_site_aniso_U_13
_atom_site_aniso_U_12
O1 0.048(4) 0.056(5) 0.064(5) -0.010(4) -0.010(4) -0.020(3)
O2 0.031(3) 0.043(4) 0.070(5) -0.017(3) -0.008(3) 0.011(3)
O3 0.042(4) 0.055(4) 0.036(4) -0.005(3) 0.015(3) 0.002(3)
O4 0.048(4) 0.069(5) 0.037(4) -0.015(3) -0.008(3) -0.012(3)
O5 0.087(7) 0.092(7) 0.063(6) -0.026(5) -0.013(5) 0.006(6)
O6 0.077(6) 0.050(4) 0.086(6) 0.020(4) 0.036(5) 0.036(4)
O7 0.101(8) 0.084(7) 0.050(5) -0.001(5) -0.005(5) 0.022(5)
O8 0.070(6) 0.088(7) 0.118(9) -0.032(6) 0.034(6) 0.016(5)
O9 0.050(4) 0.071(5) 0.069(5) 0.004(4) 0.018(4) 0.000(4)
O10 0.053(4) 0.076(5) 0.051(4) -0.023(4) 0.012(4) -0.019(4)
O11 0.075(6) 0.043(4) 0.076(6) 0.004(4) -0.036(5) -0.011(4)
O12 0.045(4) 0.035(4) 0.067(5) 0.020(3) -0.011(4) 0.002(3)
O13 0.073(5) 0.034(4) 0.047(4) 0.017(3) -0.005(4) -0.009(3)
O14 0.037(4) 0.045(4) 0.102(7) -0.025(4) -0.008(4) 0.015(3)
O15 0.031(3) 0.050(4) 0.047(4) -0.009(3) 0.004(3) -0.008(3)
O16 0.037(3) 0.037(3) 0.066(5) -0.004(3) 0.011(3) 0.004(3)
O17 0.051(5) 0.081(6) 0.131(9) -0.003(6) -0.036(6) -0.015(4)
O18 0.053(5) 0.052(5) 0.148(10) 0.036(6) -0.010(6) 0.013(4)
O19 0.043(4) 0.079(6) 0.080(6) -0.034(5) -0.004(4) -0.021(4)
O20 0.057(5) 0.070(6) 0.104(7) -0.041(5) 0.009(5) -0.001(4)
O21 0.052(4) 0.069(5) 0.059(5) 0.007(4) 0.034(4) -0.007(4)
O22 0.015(3) 0.072(5) 0.094(6) -0.005(5) 0.016(3) -0.001(3)
O23 0.058(5) 0.056(4) 0.062(5) 0.000(4) -0.001(4) 0.007(4)
O24 0.050(4) 0.051(4) 0.065(5) 0.004(4) 0.011(4) -0.014(3)
O25 0.045(5) 0.089(6) 0.130(9) -0.046(6) -0.045(5) -0.002(4)
O26 0.031(4) 0.047(5) 0.152(9) -0.014(5) -0.028(5) -0.006(3)
O27 0.103(7) 0.050(5) 0.088(7) 0.018(5) 0.011(6) -0.026(5)
O28 0.049(5) 0.079(6) 0.131(9) -0.021(6) -0.013(6) -0.014(4)
O29 0.080(6) 0.062(5) 0.095(7) -0.032(5) 0.002(5) -0.013(5)
O30 0.078(6) 0.063(6) 0.157(11) 0.026(6) 0.068(7) -0.001(5)
O31 0.065(6) 0.072(6) 0.135(9) -0.048(6) 0.023(6) -0.018(5)
O32 0.078(6) 0.027(4) 0.184(12) 0.012(6) 0.013(7) -0.012(4)
O33 0.078(6) 0.060(5) 0.150(10) -0.050(6) -0.034(7) -0.027(5)
O34 0.100(7) 0.012(3) 0.221(15) -0.013(6) -0.003(9) 0.011(4)
O35 0.096(7) 0.050(5) 0.116(8) 0.026(5) 0.041(6) -0.020(5)
O36 0.035(4) 0.078(6) 0.152(10) -0.030(7) 0.004(5) -0.021(4)
O37 0.047(4) 0.136(9) 0.039(4) -0.023(5) -0.001(3) -0.005(5)
O38 0.030(4) 0.067(5) 0.102(7) -0.031(5) -0.016(4) 0.016(3)
O39 0.086(6) 0.061(5) 0.044(4) 0.006(4) 0.012(4) -0.008(4)
O40 0.067(5) 0.029(3) 0.064(5) 0.012(3) 0.005(4) -0.002(3)
O41 0.146(10) 0.112(8) 0.032(4) 0.021(5) -0.027(5) -0.024(7)
O42 0.051(4) 0.042(4) 0.097(6) 0.008(4) 0.003(4) 0.011(3)
O43 0.106(7) 0.057(5) 0.063(5) 0.011(4) -0.047(5) 0.025(5)
O44 0.035(4) 0.060(5) 0.181(12) 0.024(7) -0.001(6) 0.010(4)
O45 0.082(6) 0.050(4) 0.052(5) 0.009(4) -0.013(4) 0.015(4)
O46 0.050(5) 0.093(7) 0.069(5) -0.016(5) -0.024(4) 0.015(4)
O47 0.054(4) 0.061(5) 0.040(4) 0.006(3) 0.012(3) 0.017(4)
O48 0.045(4) 0.047(4) 0.061(5) 0.003(4) -0.008(4) 0.007(3)
O49 0.060(5) 0.059(5) 0.046(4) -0.007(4) -0.008(4) -0.012(4)
O50 0.050(4) 0.049(4) 0.080(6) -0.002(4) 0.034(4) -0.001(3)
O51 0.064(5) 0.044(4) 0.037(4) 0.006(3) 0.007(3) 0.004(3)
O52 0.034(3) 0.036(3) 0.060(4) -0.013(3) -0.016(3) 0.001(3)
O53 0.096(7) 0.090(7) 0.044(4) 0.041(5) 0.016(4) 0.018(5)
O54 0.065(5) 0.053(4) 0.060(5) 0.015(4) -0.002(4) 0.016(4)
O55 0.047(4) 0.056(5) 0.101(7) -0.027(5) -0.044(4) -0.005(4)
O56 0.044(4) 0.054(5) 0.122(8) 0.007(5) -0.011(5) -0.017(4)
O57 0.074(6) 0.094(7) 0.090(7) 0.028(6) 0.030(6) -0.008(5)
O58 0.070(6) 0.069(6) 0.081(6) -0.028(5) 0.016(5) -0.010(4)
O59 0.033(3) 0.062(4) 0.047(4) 0.017(3) -0.010(3) -0.007(3)
O60 0.047(4) 0.033(3) 0.066(5) 0.008(3) 0.006(3) -0.004(3)
O61 0.116(8) 0.044(5) 0.105(8) -0.003(5) 0.059(7) -0.009(5)
O62 0.091(6) 0.035(4) 0.070(5) -0.009(4) -0.021(5) 0.020(4)
O63 0.080(6) 0.051(5) 0.073(6) -0.029(4) -0.038(5) 0.010(4)
O64 0.042(5) 0.107(7) 0.117(8) 0.009(6) 0.042(5) -0.010(5)
O65 0.056(5) 0.042(4) 0.095(6) 0.023(4) 0.003(4) 0.003(4)
O66 0.083(6) 0.036(4) 0.142(9) 0.014(5) -0.018(6) -0.023(4)
O67 0.047(4) 0.042(4) 0.141(9) -0.027(5) 0.005(5) -0.013(3)
O68 0.071(6) 0.066(6) 0.112(8) 0.018(6) 0.016(6) 0.005(5)
O69 0.095(8) 0.093(8) 0.134(10) 0.066(8) 0.017(7) -0.008(6)
O70 0.070(5) 0.034(4) 0.077(5) 0.005(4) 0.004(4) 0.004(3)
O71 0.066(6) 0.052(5) 0.117(8) 0.017(5) -0.013(5) 0.001(4)
O72 0.047(5) 0.053(5) 0.183(12) -0.008(6) 0.030(6) -0.010(4)
O73 0.034(3) 0.053(4) 0.042(3) 0.008(3) 0.001(3) 0.011(3)
Si1 0.0436(15) 0.0394(14) 0.0541(16) -0.0081(13) 0.0066(12) -0.0044(12)
Si2 0.0327(13) 0.0448(14) 0.0473(15) 0.0030(12) -0.0024(11) 0.0016(11)
W1 0.0593(3) 0.0585(3) 0.0508(3) -0.0156(2) -0.0049(2) -0.0024(2)
W2 0.0454(2) 0.0459(2) 0.0691(3) -0.0128(2) 0.0087(2) 0.00541(19)
W3 0.0376(2) 0.0543(3) 0.0767(3) -0.0157(2) 0.0093(2) 0.00182(19)
W4 0.0581(3) 0.0533(3) 0.0535(3) 0.0014(2) 0.0103(2) -0.0032(2)
W5 0.0432(2) 0.0645(3) 0.0868(4) -0.0144(3) -0.0185(2) -0.0017(2)
W6 0.0525(3) 0.0453(2) 0.0793(3) 0.0118(2) -0.0019(2) 0.0045(2)
W7 0.0603(3) 0.0610(3) 0.0927(4) -0.0285(3) -0.0091(3) -0.0123(2)
W8 0.0638(3) 0.0376(2) 0.1082(5) -0.0096(3) 0.0052(3) -0.0004(2)
W9 0.0410(2) 0.0618(3) 0.1065(4) -0.0173(3) 0.0060(3) -0.0123(2)
W10 0.0624(3) 0.0499(3) 0.0950(4) 0.0101(3) 0.0150(3) -0.0113(2)
W11 0.0629(3) 0.0673(3) 0.0440(2) 0.0085(2) -0.0051(2) 0.0033(2)
W12 0.0405(2) 0.0427(2) 0.0598(3) 0.0023(2) -0.00495(19) 0.00530(17)
W13 0.0538(3) 0.0514(2) 0.0559(3) 0.0042(2) -0.0188(2) -0.0044(2)
W14 0.0359(2) 0.0528(3) 0.0850(4) 0.0034(2) -0.0014(2) 0.00411(19)
W15 0.0631(3) 0.0720(3) 0.0714(3) 0.0069(3) 0.0289(3) -0.0006(3)
W16 0.0632(3) 0.0449(2) 0.0531(2) -0.0110(2) 0.0002(2) -0.0039(2)
W17 0.0752(4) 0.0650(3) 0.0801(4) 0.0239(3) 0.0200(3) -0.0033(3)
W18 0.0559(3) 0.0382(2) 0.0760(3) 0.0033(2) -0.0045(2) -0.00248(19)
W19 0.0570(3) 0.0519(3) 0.0826(4) -0.0028(2) -0.0199(3) -0.0126(2)
W20 0.0425(3) 0.0654(3) 0.1184(5) 0.0063(3) 0.0113(3) -0.0069(2)
Bi1 0.0650(3) 0.0521(3) 0.1075(4) -0.0136(3) 0.0177(3) -0.0067(2)
Bi2 0.0630(3) 0.0577(3) 0.0820(3) -0.0125(2) -0.0095(3) -0.0056(2)
Bi3 0.0686(3) 0.0639(3) 0.0894(4) -0.0210(3) 0.0262(3) -0.0160(2)
Bi4 0.0787(4) 0.0643(3) 0.0832(4) -0.0141(3) -0.0011(3) -0.0117(3)

loop_
_atom_type_symbol
_atom_type_description
_atom_type_scat_dispersion_real
_atom_type_scat_dispersion_imag
_atom_type_scat_source
C C 0.0033 0.0016 'International Tables Vol C Tables 4.2.6.8 and 6.1.1.4'
N N 0.0061 0.0033 'International Tables Vol C Tables 4.2.6.8 and 6.1.1.4'
O O 0.0106 0.0060 'International Tables Vol C Tables 4.2.6.8 and 6.1.1.4'
Si Si 0.0817 0.0704 'International Tables Vol C Tables 4.2.6.8 and 6.1.1.4'
W W -0.8490 6.8722 'International Tables Vol C Tables 4.2.6.8 and 6.1.1.4'
Bi Bi -4.1077 10.2566 'International Tables Vol C Tables 4.2.6.8 and 6.1.1.4'
H H 0.0000 0.0000 'International Tables Vol C Tables 4.2.6.8 and 6.1.1.4'

loop_
_geom_angle_atom_site_label_1
_geom_angle_atom_site_label_2
_geom_angle_atom_site_label_3
_geom_angle
C102 C101 H10A 109.5
C102 C101 H10B 109.5
H10A C101 H10B 109.5
C102 C101 H10C 109.5
H10A C101 H10C 109.5
H10B C101 H10C 109.5
O102 C102 O101 125(2)
O102 C102 C101 117(2)
O101 C102 C101 116(2)
O102 C102 Bi4 62.9(13)
O101 C102 Bi4 63.3(12)
C101 C102 Bi4 176(2)
W1 O1 Bi3 144.9(5)
W2 O2 Bi3 148.5(4)
W4 O3 Bi4 137.1(3)
W4 O3 Bi1 115.6(3)
Bi4 O3 Bi1 101.0(3)
W3 O4 Bi4 137.8(4)
W3 O4 Bi2 117.2(3)
Bi4 O4 Bi2 99.3(3)
W1 O9 W2 114.9(4)
W4 O10 W3 120.1(4)
W1 O11 W5 148.7(4)
W2 O12 W6 145.5(4)
W4 O13 W6 143.9(4)
W3 O14 W5 141.2(5)
Si1 O15 W1 127.5(4)
Si1 O15 W2 128.9(4)
W1 O15 W2 94.0(2)
Si1 O16 W3 128.1(4)
Si1 O16 W4 126.7(4)
W3 O16 W4 92.1(3)
W7 O19 W1 140.1(5)
W8 O20 W2 140.2(5)
W4 O21 W10 145.4(4)
W3 O22 W9 145.0(5)
Si1 O23 W7 124.3(4)
Si1 O23 W5 127.4(4)
W7 O23 W5 92.4(3)
Si1 O23 W9 120.2(5)
W7 O23 W9 93.2(3)
W5 O23 W9 89.6(3)
Si1 O24 W10 124.9(4)
Si1 O24 W8 121.2(5)
W10 O24 W8 94.3(3)
Si1 O24 W6 126.7(4)
W10 O24 W6 90.4(3)
W8 O24 W6 89.5(3)
W5 O25 W7 117.9(5)
W8 O26 W6 117.3(4)
W10 O27 W6 120.0(5)
W5 O28 W9 123.3(5)
W7 O29 W8 153.3(5)
W10 O30 W9 161.6(6)
W7 O31 W9 117.2(4)
W8 O32 W10 120.8(4)
W11 O37 Bi2 138.9(5)
W11 O37 Bi3 115.9(4)
Bi2 O37 Bi3 89.8(4)
W12 O38 Bi2 153.0(6)
W13 O39 Bi1 148.9(5)
W14 O40 Bi1 139.7(4)
W14 O40 Bi3 114.1(3)
Bi1 O40 Bi3 86.6(3)
W11 O45 W12 115.9(4)
W13 O46 W14 117.2(4)
W15 O47 W11 142.3(4)
W12 O48 W16 145.8(4)
W13 O49 W16 144.0(4)
W15 O50 W14 141.7(5)
Si2 O51 W11 127.8(4)
Si2 O51 W12 128.6(4)
W11 O51 W12 95.2(3)
Si2 O52 W13 130.1(4)
Si2 O52 W14 127.7(4)
W13 O52 W14 93.4(2)
W11 O53 W17 139.8(5)
W12 O54 W18 142.3(4)
W19 O55 W13 143.7(4)
W20 O56 W14 143.1(6)
Si2 O59 W20 123.9(4)
Si2 O59 W17 121.8(4)
W20 O59 W17 95.6(3)
Si2 O59 W15 125.2(4)
W20 O59 W15 91.1(3)
W17 O59 W15 90.1(2)
Si2 O60 W18 127.1(4)
Si2 O60 W19 122.6(4)
W18 O60 W19 92.7(2)
Si2 O60 W16 126.8(4)
W18 O60 W16 89.0(2)
W19 O60 W16 87.0(3)
W15 O61 W17 116.2(5)
W18 O62 W16 116.4(4)
W19 O63 W16 119.4(4)
W15 O64 W20 117.6(4)
W17 O65 W18 156.7(4)
W20 O66 W19 154.0(5)
W18 O67 W19 120.0(4)
W17 O68 W20 118.3(5)
Bi3 O73 Bi1 103.3(3)
Bi3 O73 Bi2 101.6(3)
Bi1 O73 Bi2 146.6(3)
C102 O101 Bi4 87.3(13)
C102 O102 Bi4 88.9(15)
O16 Si1 O15 112.2(4)
O16 Si1 O23 109.3(4)
O15 Si1 O23 106.7(4)
O16 Si1 O24 107.6(4)
O15 Si1 O24 108.8(4)
O23 Si1 O24 112.3(4)
O60 Si2 O52 108.4(4)
O60 Si2 O51 105.6(4)
O52 Si2 O51 114.8(4)
O60 Si2 O59 110.2(4)
O52 Si2 O59 108.2(4)
O51 Si2 O59 109.6(4)
O5 W1 O1 97.8(4)
O5 W1 O11 101.0(4)
O1 W1 O11 91.1(4)
O5 W1 O9 94.9(4)
O1 W1 O9 93.6(4)
O11 W1 O9 162.7(4)
O5 W1 O19 92.8(4)
O1 W1 O19 169.4(4)
O11 W1 O19 86.3(3)
O9 W1 O19 86.0(4)
O5 W1 O15 171.1(4)
O1 W1 O15 86.0(3)
O11 W1 O15 87.0(3)
O9 W1 O15 76.7(3)
O19 W1 O15 83.6(3)
O6 W2 O2 101.2(4)
O6 W2 O12 102.9(4)
O2 W2 O12 88.9(3)
O6 W2 O20 95.6(4)
O2 W2 O20 163.1(3)
O12 W2 O20 88.5(4)
O6 W2 O9 97.9(4)
O2 W2 O9 92.3(4)
O12 W2 O9 158.5(3)
O20 W2 O9 84.2(4)
O6 W2 O15 170.6(4)
O2 W2 O15 82.0(3)
O12 W2 O15 85.9(3)
O20 W2 O15 81.2(3)
O9 W2 O15 73.1(3)
O8 W3 O10 101.4(5)
O8 W3 O22 100.8(4)
O10 W3 O22 90.7(4)
O8 W3 O4 96.8(4)
O10 W3 O4 91.7(3)
O22 W3 O4 161.4(3)
O8 W3 O14 100.2(5)
O10 W3 O14 157.9(3)
O22 W3 O14 89.7(4)
O4 W3 O14 81.3(3)
O8 W3 O16 174.3(4)
O10 W3 O16 74.1(3)
O22 W3 O16 82.9(3)
O4 W3 O16 80.0(3)
O14 W3 O16 84.0(3)
O7 W4 O10 99.7(4)
O7 W4 O3 98.6(4)
O10 W4 O3 90.4(3)
O7 W4 O13 102.9(4)
O10 W4 O13 157.3(3)
O3 W4 O13 84.0(3)
O7 W4 O21 99.7(5)
O10 W4 O21 91.0(3)
O3 W4 O21 161.1(3)
O13 W4 O21 87.5(3)
O7 W4 O16 172.7(4)
O10 W4 O16 73.6(3)
O3 W4 O16 78.9(3)
O13 W4 O16 83.7(3)
O21 W4 O16 83.5(3)
O17 W5 O28 107.2(5)
O17 W5 O25 98.9(5)
O28 W5 O25 81.9(5)
O17 W5 O14 105.1(4)
O28 W5 O14 88.6(4)
O25 W5 O14 155.9(4)
O17 W5 O11 99.2(4)
O28 W5 O11 152.7(4)
O25 W5 O11 87.2(4)
O14 W5 O11 91.3(3)
O17 W5 O23 172.6(4)
O28 W5 O23 74.9(4)
O25 W5 O23 74.2(4)
O14 W5 O23 82.0(3)
O11 W5 O23 78.1(3)
O18 W6 O13 102.1(4)
O18 W6 O12 103.3(4)
O13 W6 O12 88.1(3)
O18 W6 O27 102.6(5)
O13 W6 O27 86.3(4)
O12 W6 O27 154.1(4)
O18 W6 O26 103.5(4)
O13 W6 O26 154.2(3)
O12 W6 O26 89.0(4)
O27 W6 O26 85.3(4)
O18 W6 O24 175.7(4)
O13 W6 O24 78.8(3)
O12 W6 O24 80.9(3)
O27 W6 O24 73.2(4)
O26 W6 O24 75.4(3)
O33 W7 O29 99.3(5)
O33 W7 O19 101.5(5)
O29 W7 O19 91.5(4)
O33 W7 O25 97.2(5)
O29 W7 O25 163.4(4)
O19 W7 O25 87.2(4)
O33 W7 O31 97.7(5)
O29 W7 O31 91.4(5)
O19 W7 O31 159.9(3)
O25 W7 O31 84.4(5)
O33 W7 O23 170.4(4)
O29 W7 O23 88.3(3)
O19 W7 O23 84.1(3)
O25 W7 O23 75.1(3)
O31 W7 O23 76.1(3)
O34 W8 O26 101.3(5)
O34 W8 O32 100.5(5)
O26 W8 O32 86.8(5)
O34 W8 O20 102.5(5)
O26 W8 O20 89.0(4)
O32 W8 O20 157.0(4)
O34 W8 O29 94.5(5)
O26 W8 O29 164.1(4)
O32 W8 O29 88.7(5)
O20 W8 O29 89.2(4)
O34 W8 O24 172.5(5)
O26 W8 O24 77.2(3)
O32 W8 O24 72.2(3)
O20 W8 O24 84.9(3)
O29 W8 O24 86.9(3)
O36 W9 O30 102.2(5)
O36 W9 O28 101.8(5)
O30 W9 O28 155.9(4)
O36 W9 O22 107.5(4)
O30 W9 O22 87.5(5)
O28 W9 O22 84.0(4)
O36 W9 O31 96.3(4)
O30 W9 O31 92.3(5)
O28 W9 O31 86.4(5)
O22 W9 O31 155.8(4)
O36 W9 O23 168.0(5)
O30 W9 O23 84.5(3)
O28 W9 O23 72.1(3)
O22 W9 O23 82.5(3)
O31 W9 O23 73.4(3)
O35 W10 O27 98.6(5)
O35 W10 O30 102.0(5)
O27 W10 O30 158.7(4)
O35 W10 O21 101.9(4)
O27 W10 O21 81.5(4)
O30 W10 O21 88.8(4)
O35 W10 O32 103.9(4)
O27 W10 O32 90.4(5)
O30 W10 O32 90.1(5)
O21 W10 O32 153.8(3)
O35 W10 O24 173.3(4)
O27 W10 O24 76.3(4)
O30 W10 O24 83.6(4)
O21 W10 O24 81.7(3)
O32 W10 O24 72.1(3)
O41 W11 O37 97.3(4)
O41 W11 O45 96.3(5)
O37 W11 O45 92.5(4)
O41 W11 O47 100.1(5)
O37 W11 O47 84.1(4)
O45 W11 O47 163.6(3)
O41 W11 O53 99.8(4)
O37 W11 O53 162.7(3)
O45 W11 O53 88.3(4)
O47 W11 O53 90.2(4)
O41 W11 O51 170.8(5)
O37 W11 O51 82.2(3)
O45 W11 O51 74.6(3)
O47 W11 O51 89.1(3)
O53 W11 O51 81.3(3)
O42 W12 O38 101.9(3)
O42 W12 O48 102.7(4)
O38 W12 O48 88.5(4)
O42 W12 O45 95.2(4)
O38 W12 O45 88.4(4)
O48 W12 O45 162.0(3)
O42 W12 O54 96.2(3)
O38 W12 O54 161.9(3)
O48 W12 O54 88.4(3)
O45 W12 O54 89.1(4)
O42 W12 O51 168.9(4)
O38 W12 O51 81.4(3)
O48 W12 O51 87.9(3)
O45 W12 O51 74.2(3)
O54 W12 O51 80.6(3)
O43 W13 O46 100.0(4)
O43 W13 O39 100.1(4)
O46 W13 O39 92.1(4)
O43 W13 O49 99.9(4)
O46 W13 O49 160.1(4)
O39 W13 O49 85.6(4)
O43 W13 O55 99.3(4)
O46 W13 O55 87.5(4)
O39 W13 O55 160.4(4)
O49 W13 O55 88.2(3)
O43 W13 O52 174.4(4)
O46 W13 O52 75.1(3)
O39 W13 O52 82.7(3)
O49 W13 O52 85.0(3)
O55 W13 O52 78.2(3)
O44 W14 O40 96.8(4)
O44 W14 O46 101.9(5)
O40 W14 O46 94.3(4)
O44 W14 O56 99.4(4)
O40 W14 O56 163.0(3)
O46 W14 O56 87.1(4)
O44 W14 O50 97.5(5)
O40 W14 O50 85.5(3)
O46 W14 O50 160.5(3)
O56 W14 O50 87.6(4)
O44 W14 O52 175.5(5)
O40 W14 O52 84.1(3)
O46 W14 O52 73.6(3)
O56 W14 O52 80.1(3)
O50 W14 O52 86.9(3)
O57 W15 O50 100.9(4)
O57 W15 O61 99.1(4)
O50 W15 O61 160.0(4)
O57 W15 O64 101.3(5)
O50 W15 O64 92.6(4)
O61 W15 O64 83.8(5)
O57 W15 O47 100.9(4)
O50 W15 O47 89.5(3)
O61 W15 O47 86.3(4)
O64 W15 O47 156.9(4)
O57 W15 O59 174.2(4)
O50 W15 O59 83.0(3)
O61 W15 O59 77.2(3)
O64 W15 O59 74.0(3)
O47 W15 O59 83.4(3)
O58 W16 O63 106.2(4)
O58 W16 O48 99.6(4)
O63 W16 O48 153.9(4)
O58 W16 O49 102.5(4)
O63 W16 O49 87.9(3)
O48 W16 O49 89.8(3)
O58 W16 O62 102.1(4)
O63 W16 O62 86.6(4)
O48 W16 O62 84.7(3)
O49 W16 O62 155.3(4)
O58 W16 O60 176.6(4)
O63 W16 O60 75.4(3)
O48 W16 O60 78.7(3)
O49 W16 O60 80.5(3)
O62 W16 O60 74.8(3)
O69 W17 O68 94.4(5)
O69 W17 O65 90.3(5)
O68 W17 O65 95.7(4)
O69 W17 O53 106.5(5)
O68 W17 O53 158.9(4)
O65 W17 O53 86.5(4)
O69 W17 O61 106.7(5)
O68 W17 O61 87.1(5)
O65 W17 O61 162.5(3)
O53 W17 O61 84.9(4)
O69 W17 O59 168.4(5)
O68 W17 O59 74.4(3)
O65 W17 O59 87.5(3)
O53 W17 O59 84.7(3)
O61 W17 O59 76.5(4)
O70 W18 O67 102.5(4)
O70 W18 O62 99.3(4)
O67 W18 O62 90.6(4)
O70 W18 O65 96.1(4)
O67 W18 O65 91.8(4)
O62 W18 O65 163.5(3)
O70 W18 O54 101.5(4)
O67 W18 O54 155.9(3)
O62 W18 O54 84.8(4)
O65 W18 O54 86.4(4)
O70 W18 O60 177.4(4)
O67 W18 O60 75.1(3)
O62 W18 O60 79.7(3)
O65 W18 O60 85.1(3)
O54 W18 O60 80.8(3)
O71 W19 O55 107.4(4)
O71 W19 O63 101.5(4)
O55 W19 O63 87.3(4)
O71 W19 O66 95.9(5)
O55 W19 O66 87.0(4)
O63 W19 O66 162.6(4)
O71 W19 O67 99.1(4)
O55 W19 O67 153.5(3)
O63 W19 O67 88.1(4)
O66 W19 O67 89.7(4)
O71 W19 O60 170.4(3)
O55 W19 O60 82.2(3)
O63 W19 O60 78.0(3)
O66 W19 O60 84.9(4)
O67 W19 O60 71.4(3)
O72 W20 O66 95.9(5)
O72 W20 O56 104.8(4)
O66 W20 O56 90.7(4)
O72 W20 O64 100.8(5)
O66 W20 O64 162.7(4)
O56 W20 O64 89.7(5)
O72 W20 O68 99.6(5)
O66 W20 O68 91.7(4)
O56 W20 O68 155.1(4)
O64 W20 O68 80.9(5)
O72 W20 O59 171.0(5)
O66 W20 O59 86.6(4)
O56 W20 O59 83.7(3)
O64 W20 O59 76.2(3)
O68 W20 O59 71.7(3)
O39 Bi1 O73 90.9(3)
O39 Bi1 O3 73.4(3)
O73 Bi1 O3 84.3(2)
O39 Bi1 O40 81.2(3)
O73 Bi1 O40 79.3(3)
O3 Bi1 O40 149.4(2)
O39 Bi1 Bi3 103.4(2)
O73 Bi1 Bi3 36.43(17)
O3 Bi1 Bi3 120.64(18)
O40 Bi1 Bi3 49.3(2)
O39 Bi1 Bi4 54.9(3)
O73 Bi1 Bi4 55.04(17)
O3 Bi1 Bi4 39.47(18)
O40 Bi1 Bi4 111.07(16)
Bi3 Bi1 Bi4 89.07(2)
O38 Bi2 O73 89.0(3)
O38 Bi2 O4 75.9(3)
O73 Bi2 O4 83.4(3)
O38 Bi2 O37 78.8(4)
O73 Bi2 O37 76.7(3)
O4 Bi2 O37 147.9(3)
O38 Bi2 Bi3 100.5(2)
O73 Bi2 Bi3 36.76(17)
O4 Bi2 Bi3 119.98(19)
O37 Bi2 Bi3 46.6(3)
O38 Bi2 Bi4 53.7(3)
O73 Bi2 Bi4 56.63(17)
O4 Bi2 Bi4 38.65(17)
O37 Bi2 Bi4 109.49(19)
Bi3 Bi2 Bi4 90.66(2)
O73 Bi3 O2 87.6(3)
O73 Bi3 O1 90.3(3)
O2 Bi3 O1 79.1(3)
O73 Bi3 O37 78.3(3)
O2 Bi3 O37 144.1(3)
O1 Bi3 O37 68.4(3)
O73 Bi3 O40 77.8(3)
O2 Bi3 O40 67.1(2)
O1 Bi3 O40 144.4(3)
O37 Bi3 O40 138.6(2)
O73 Bi3 Bi2 41.61(18)
O2 Bi3 Bi2 106.50(18)
O1 Bi3 Bi2 59.4(2)
O37 Bi3 Bi2 43.6(2)
O40 Bi3 Bi2 119.20(18)
O73 Bi3 Bi1 40.27(18)
O2 Bi3 Bi1 57.8(2)
O1 Bi3 Bi1 108.0(2)
O37 Bi3 Bi1 118.34(19)
O40 Bi3 Bi1 44.01(17)
Bi2 Bi3 Bi1 79.999(18)
O4 Bi4 O3 80.1(3)
O4 Bi4 O102 107.8(5)
O3 Bi4 O102 79.2(4)
O4 Bi4 O101 79.7(4)
O3 Bi4 O101 122.3(3)
O102 Bi4 O101 57.2(5)
O4 Bi4 C102 91.1(6)
O3 Bi4 C102 98.4(5)
O102 Bi4 C102 28.2(5)
O101 Bi4 C102 29.4(5)
O4 Bi4 Bi2 42.00(19)
O3 Bi4 Bi2 93.62(17)
O102 Bi4 Bi2 149.7(4)
O101 Bi4 Bi2 105.6(3)
C102 Bi4 Bi2 128.3(6)
O4 Bi4 Bi1 92.5(2)
O3 Bi4 Bi1 39.49(15)
O102 Bi4 Bi1 110.9(4)
O101 Bi4 Bi1 161.7(3)
C102 Bi4 Bi1 135.9(5)
Bi2 Bi4 Bi1 78.095(19)

loop_
_geom_bond_atom_site_label_1
_geom_bond_atom_site_label_2
_geom_bond_distance
C101 C102 1.60(2)
C101 H10A 0.9800
C101 H10B 0.9800
C101 H10C 0.9800
C102 O102 1.23(2)
C102 O101 1.28(2)
C102 Bi4 2.61(2)
O1 W1 1.799(7)
O1 Bi3 2.281(7)
O2 W2 1.833(7)
O2 Bi3 2.214(7)
O3 W4 1.926(7)
O3 Bi4 2.297(7)
O3 Bi1 2.298(6)
O4 W3 1.934(7)
O4 Bi4 2.188(7)
O4 Bi2 2.344(7)
O5 W1 1.733(10)
O6 W2 1.705(7)
O7 W4 1.680(9)
O8 W3 1.756(9)
O9 W1 1.837(8)
O9 W2 2.032(9)
O10 W4 1.867(9)
O10 W3 1.899(9)
O11 W1 1.823(10)
O11 W5 1.997(10)
O12 W2 1.922(8)
O12 W6 1.941(7)
O13 W4 1.928(8)
O13 W6 1.934(8)
O14 W3 1.935(10)
O14 W5 1.952(8)
O15 Si1 1.603(7)
O15 W1 2.230(7)
O15 W2 2.232(7)
O16 Si1 1.601(8)
O16 W3 2.244(6)
O16 W4 2.286(8)
O17 W5 1.808(10)
O18 W6 1.734(10)
O19 W7 1.920(9)
O19 W1 2.033(8)
O20 W8 1.921(11)
O20 W2 2.028(9)
O21 W4 1.931(8)
O21 W10 1.933(9)
O22 W3 1.907(8)
O22 W9 1.947(8)
O23 Si1 1.640(9)
O23 W7 2.258(8)
O23 W5 2.315(8)
O23 W9 2.369(8)
O24 Si1 1.658(8)
O24 W10 2.290(7)
O24 W8 2.321(8)
O24 W6 2.355(8)
O25 W5 1.914(9)
O25 W7 1.938(10)
O26 W8 1.901(9)
O26 W6 1.956(9)
O27 W10 1.861(11)
O27 W6 1.946(9)
O28 W5 1.830(11)
O28 W9 1.920(12)
O29 W7 1.884(11)
O29 W8 1.934(11)
O30 W10 1.875(13)
O30 W9 1.913(13)
O31 W7 1.965(10)
O31 W9 1.975(10)
O32 W8 1.920(12)
O32 W10 1.967(12)
O33 W7 1.667(8)
O34 W8 1.720(9)
O35 W10 1.691(9)
O36 W9 1.674(8)
O37 W11 1.895(11)
O37 Bi2 2.367(9)
O37 Bi3 2.491(10)
O38 W12 1.829(9)
O38 Bi2 2.124(8)
O39 W13 1.899(9)
O39 Bi1 2.094(9)
O40 W14 1.839(7)
O40 Bi1 2.390(8)
O40 Bi3 2.610(8)
O41 W11 1.798(8)
O42 W12 1.763(7)
O43 W13 1.695(8)
O44 W14 1.751(8)
O45 W11 1.914(9)
O45 W12 1.935(8)
O46 W13 1.885(9)
O46 W14 1.942(9)
O47 W15 1.935(8)
O47 W11 1.950(7)
O48 W12 1.906(8)
O48 W16 1.932(8)
O49 W13 1.918(8)
O49 W16 1.956(8)
O50 W15 1.855(8)
O50 W14 2.061(9)
O51 Si2 1.614(8)
O51 W11 2.208(7)
O51 W12 2.209(7)
O52 Si2 1.606(7)
O52 W13 2.236(7)
O52 W14 2.253(7)
O53 W11 1.972(11)
O53 W17 1.974(11)
O54 W12 1.942(8)
O54 W18 1.953(9)
O55 W19 1.874(8)
O55 W13 2.027(8)
O56 W20 1.875(9)
O56 W14 2.036(7)
O57 W15 1.732(11)
O58 W16 1.719(9)
O59 Si2 1.644(7)
O59 W20 2.264(6)
O59 W17 2.296(7)
O59 W15 2.365(8)
O60 Si2 1.603(8)
O60 W18 2.279(7)
O60 W19 2.354(8)
O60 W16 2.426(8)
O61 W15 1.880(9)
O61 W17 2.005(9)
O62 W18 1.905(10)
O62 W16 1.976(8)
O63 W19 1.882(11)
O63 W16 1.930(8)
O64 W15 1.924(10)
O64 W20 1.940(12)
O65 W17 1.894(10)
O65 W18 1.922(9)
O66 W20 1.871(13)
O66 W19 1.955(13)
O67 W18 1.878(10)
O67 W19 1.994(10)
O68 W17 1.865(11)
O68 W20 2.067(10)
O69 W17 1.780(9)
O70 W18 1.762(7)
O71 W19 1.704(10)
O72 W20 1.766(9)
O73 Bi3 2.096(7)
O73 Bi1 2.281(7)
O73 Bi2 2.326(7)
O101 Bi4 2.333(13)
O102 Bi4 2.322(17)
Bi1 Bi3 3.4344(10)
Bi1 Bi4 3.5471(8)
Bi2 Bi3 3.4301(8)
Bi2 Bi4 3.4561(8)

loop_
_geom_torsion_atom_site_label_1
_geom_torsion_atom_site_label_2
_geom_torsion_atom_site_label_3
_geom_torsion_atom_site_label_4
_geom_torsion
O102 C102 O101 Bi4 -15(3)
C101 C102 O101 Bi4 -176(2)
O101 C102 O102 Bi4 15(3)
C101 C102 O102 Bi4 176(2)
W3 O16 Si1 O15 -116.4(5)
W4 O16 Si1 O15 113.7(5)
W3 O16 Si1 O23 1.8(7)
W4 O16 Si1 O23 -128.2(5)
W3 O16 Si1 O24 124.0(5)
W4 O16 Si1 O24 -6.0(6)
W1 O15 Si1 O16 111.2(5)
W2 O15 Si1 O16 -111.7(5)
W1 O15 Si1 O23 -8.5(6)
W2 O15 Si1 O23 128.6(5)
W1 O15 Si1 O24 -129.9(5)
W2 O15 Si1 O24 7.2(6)
W7 O23 Si1 O16 177.9(5)
W5 O23 Si1 O16 -56.3(7)
W9 O23 Si1 O16 59.5(6)
W7 O23 Si1 O15 -60.6(6)
W5 O23 Si1 O15 65.2(6)
W9 O23 Si1 O15 -179.0(4)
W7 O23 Si1 O24 58.6(7)
W5 O23 Si1 O24 -175.6(5)
W9 O23 Si1 O24 -59.8(6)
W10 O24 Si1 O16 -59.2(6)
W8 O24 Si1 O16 178.9(4)
W6 O24 Si1 O16 62.8(6)
W10 O24 Si1 O15 179.1(4)
W8 O24 Si1 O15 57.2(5)
W6 O24 Si1 O15 -58.9(6)
W10 O24 Si1 O23 61.1(6)
W8 O24 Si1 O23 -60.8(6)
W6 O24 Si1 O23 -176.8(5)
W18 O60 Si2 O52 -179.5(4)
W19 O60 Si2 O52 -55.7(5)
W16 O60 Si2 O52 57.9(6)
W18 O60 Si2 O51 57.0(5)
W19 O60 Si2 O51 -179.2(4)
W16 O60 Si2 O51 -65.5(5)
W18 O60 Si2 O59 -61.2(6)
W19 O60 Si2 O59 62.5(5)
W16 O60 Si2 O59 176.2(4)
W13 O52 Si2 O60 -7.4(6)
W14 O52 Si2 O60 131.1(4)
W13 O52 Si2 O51 110.4(5)
W14 O52 Si2 O51 -111.1(5)
W13 O52 Si2 O59 -126.9(5)
W14 O52 Si2 O59 11.6(6)
W11 O51 Si2 O60 -129.1(5)
W12 O51 Si2 O60 11.0(6)
W11 O51 Si2 O52 111.5(5)
W12 O51 Si2 O52 -108.3(5)
W11 O51 Si2 O59 -10.5(6)
W12 O51 Si2 O59 129.6(5)
W20 O59 Si2 O60 -62.9(6)
W17 O59 Si2 O60 60.8(5)
W15 O59 Si2 O60 176.8(4)
W20 O59 Si2 O52 55.5(6)
W17 O59 Si2 O52 179.1(4)
W15 O59 Si2 O52 -64.8(5)
W20 O59 Si2 O51 -178.7(4)
W17 O59 Si2 O51 -55.0(6)
W15 O59 Si2 O51 61.1(5)
Bi3 O1 W1 O5 136.7(8)
Bi3 O1 W1 O11 -122.1(8)
Bi3 O1 W1 O9 41.2(8)
Bi3 O1 W1 O19 -46(2)
Bi3 O1 W1 O15 -35.2(8)
W5 O11 W1 O5 -111.5(9)
W5 O11 W1 O1 150.4(9)
W5 O11 W1 O9 44.4(18)
W5 O11 W1 O19 -19.4(9)
W5 O11 W1 O15 64.4(9)
W2 O9 W1 O5 -173.5(5)
W2 O9 W1 O1 -75.3(5)
W2 O9 W1 O11 30.2(15)
W2 O9 W1 O19 94.0(5)
W2 O9 W1 O15 9.7(4)
Bi3 O2 W2 O6 -126.5(8)
Bi3 O2 W2 O12 130.6(8)
Bi3 O2 W2 O20 49.4(19)
Bi3 O2 W2 O9 -28.0(8)
Bi3 O2 W2 O15 44.6(8)
W4 O10 W3 O8 174.6(5)
W4 O10 W3 O22 -84.3(5)
W4 O10 W3 O4 77.2(5)
W4 O10 W3 O14 6.6(12)
W4 O10 W3 O16 -1.8(4)
W3 O10 W4 O7 -175.3(5)
W3 O10 W4 O3 -76.5(5)
W3 O10 W4 O13 -1.2(11)
W3 O10 W4 O21 84.7(5)
W3 O10 W4 O16 1.8(4)
W9 O28 W5 O17 -177.3(6)
W9 O28 W5 O25 -80.4(6)
W9 O28 W5 O14 77.3(6)
W9 O28 W5 O11 -13.0(13)
W9 O28 W5 O23 -4.7(5)
W8 O29 W7 O33 -145.6(13)
W8 O29 W7 O19 -43.7(13)
W8 O29 W7 O25 41(3)
W8 O29 W7 O31 116.4(13)
W8 O29 W7 O23 40.3(13)
W6 O27 W10 O35 -175.5(6)
W6 O27 W10 O30 19.7(17)
W6 O27 W10 O21 83.6(5)
W6 O27 W10 O32 -71.4(6)
W6 O27 W10 O24 0.1(5)
W9 O30 W10 O35 -140(2)
W9 O30 W10 O27 25(3)
W9 O30 W10 O21 -38(2)
W9 O30 W10 O32 116(2)
W9 O30 W10 O24 44(2)
Bi2 O37 W11 O41 115.6(7)
Bi3 O37 W11 O41 -121.0(5)
Bi2 O37 W11 O45 19.0(7)
Bi3 O37 W11 O45 142.4(4)
Bi2 O37 W11 O47 -144.9(7)
Bi3 O37 W11 O47 -21.5(4)
Bi2 O37 W11 O53 -73.4(15)
Bi3 O37 W11 O53 50.0(14)
Bi2 O37 W11 O51 -55.1(6)
Bi3 O37 W11 O51 68.3(4)
Bi2 O38 W12 O42 -115.2(9)
Bi2 O38 W12 O48 142.1(9)
Bi2 O38 W12 O45 -20.1(9)
Bi2 O38 W12 O54 62.0(18)
Bi2 O38 W12 O51 54.1(9)
W14 O46 W13 O43 -174.9(6)
W14 O46 W13 O39 -74.3(6)
W14 O46 W13 O49 8.5(15)
W14 O46 W13 O55 86.1(6)
W14 O46 W13 O52 7.6(5)
Bi1 O39 W13 O43 124.7(9)
Bi1 O39 W13 O46 24.2(10)
Bi1 O39 W13 O49 -136.0(10)
Bi1 O39 W13 O55 -64.2(17)
Bi1 O39 W13 O52 -50.5(9)
Bi1 O40 W14 O44 -126.3(7)
Bi3 O40 W14 O44 118.4(5)
Bi1 O40 W14 O46 -23.7(6)
Bi3 O40 W14 O46 -139.0(4)
Bi1 O40 W14 O56 70.5(16)
Bi3 O40 W14 O56 -44.8(16)
Bi1 O40 W14 O50 136.7(6)
Bi3 O40 W14 O50 21.4(3)
Bi1 O40 W14 O52 49.3(6)
Bi3 O40 W14 O52 -66.0(3)
W14 O50 W15 O57 -140.0(7)
W14 O50 W15 O61 41.2(17)
W14 O50 W15 O64 -37.9(7)
W14 O50 W15 O47 119.0(6)
W14 O50 W15 O59 35.6(6)
W17 O61 W15 O57 177.8(6)
W17 O61 W15 O50 -3.4(18)
W17 O61 W15 O64 77.3(7)
W17 O61 W15 O47 -81.8(6)
W17 O61 W15 O59 2.3(5)
W20 O68 W17 O69 -178.1(7)
W20 O68 W17 O65 -87.3(6)
W20 O68 W17 O53 7.6(17)
W20 O68 W17 O61 75.3(6)
W20 O68 W17 O59 -1.5(5)
W18 O65 W17 O69 -158.9(13)
W18 O65 W17 O68 106.6(13)
W18 O65 W17 O53 -52.4(13)
W18 O65 W17 O61 8(2)
W18 O65 W17 O59 32.5(13)
W19 O67 W18 O70 -170.5(6)
W19 O67 W18 O62 -70.9(6)
W19 O67 W18 O65 92.8(6)
W19 O67 W18 O54 7.6(14)
W19 O67 W18 O60 8.3(5)
W13 O55 W19 O71 -140.1(9)
W13 O55 W19 O63 -38.9(9)
W13 O55 W19 O66 124.6(9)
W13 O55 W19 O67 41.2(16)
W13 O55 W19 O60 39.4(8)
W16 O63 W19 O71 -174.2(5)
W16 O63 W19 O55 78.7(5)
W16 O63 W19 O66 7.5(15)
W16 O63 W19 O67 -75.3(5)
W16 O63 W19 O60 -3.9(4)
W19 O66 W20 O72 143.7(14)
W19 O66 W20 O56 38.7(14)
W19 O66 W20 O64 -53(2)
W19 O66 W20 O68 -116.5(14)
W19 O66 W20 O59 -45.0(14)
W14 O56 W20 O72 146.9(9)
W14 O56 W20 O66 -116.9(9)
W14 O56 W20 O64 45.8(9)
W14 O56 W20 O68 -21.4(18)
W14 O56 W20 O59 -30.4(9)

loop_
_platon_squeeze_void_nr
_platon_squeeze_void_average_x
_platon_squeeze_void_average_y
_platon_squeeze_void_average_z
_platon_squeeze_void_volume
_platon_squeeze_void_count_electrons
_platon_squeeze_void_content
1 -0.005 0.007 0.035 14914 22308 ' '
